data_4307088
loop_
_publ_author_name
'Eric C. Brown'
'Itsik Bar-Nahum'
'John T. York'
'Nermeen W. Aboelella'
'William B. Tolman'

_publ_section_title
;
Ligand Structural Effects on Cu2S2 Bonding and Reactivity in Side-On
Disulfido-Bridged Dicopper Complexes
;
_journal_name_full 'Inorganic Chemistry'
_journal_page_first 486
_journal_page_last 496
_journal_paper_doi 10.1021/ic061589r
_journal_volume 46
_journal_year 2007
_chemical_formula_moiety 'C64 H82 Cu2 N4 S2'
_chemical_formula_sum 'C64 H82 Cu2 N4 S2'
_chemical_formula_weight 1098.54
_chemical_name_common 06055s
_chemical_name_systematic
; 
 ? 
;
_space_group_IT_number 15
_symmetry_cell_setting monoclinic
_symmetry_space_group_name_Hall '-C 2yc'
_symmetry_space_group_name_H-M 'C 1 2/c 1'
_atom_sites_solution_hydrogens geom
_atom_sites_solution_primary direct
_atom_sites_solution_secondary difmap
_audit_creation_method SHELXL-97
_cell_angle_alpha 90.00
_cell_angle_beta 104.346(3)
_cell_angle_gamma 90.00
_cell_formula_units_Z 4
_cell_length_a 19.927(3)
_cell_length_b 19.811(3)
_cell_length_c 17.578(3)
_cell_measurement_reflns_used 2894
_cell_measurement_temperature 173(2)
_cell_volume 6722.9(18)
_computing_cell_refinement 'SAINT, Bruker'
_computing_data_collection 'SMART, Bruker'
_computing_data_reduction 'SAINT, Bruker'
_computing_molecular_graphics 'SHELXTL, Bruker'
_computing_structure_refinement 'SHELXL-97 (Sheldrick, 1997)'
_computing_structure_solution 'SHELXS-97 (Sheldrick, 1990)'
_diffrn_ambient_temperature 173(2)
_diffrn_measured_fraction_theta_full 0.999
_diffrn_measured_fraction_theta_max 0.999
_diffrn_measurement_device_type 'Bruker SMART Platform CCD'
_diffrn_measurement_method 'area detector, omega scans'
_diffrn_radiation_monochromator graphite
_diffrn_radiation_source 'normal-focus sealed tube'
_diffrn_radiation_type MoK\a
_diffrn_radiation_wavelength 0.71073
_diffrn_reflns_av_R_equivalents 0.0568
_diffrn_reflns_av_sigmaI/netI 0.0465
_diffrn_reflns_limit_h_max 23
_diffrn_reflns_limit_h_min -23
_diffrn_reflns_limit_k_max 23
_diffrn_reflns_limit_k_min -23
_diffrn_reflns_limit_l_max 20
_diffrn_reflns_limit_l_min -20
_diffrn_reflns_number 31647
_diffrn_reflns_theta_full 25.14
_diffrn_reflns_theta_max 25.14
_diffrn_reflns_theta_min 1.47
_exptl_absorpt_coefficient_mu 0.731
_exptl_absorpt_correction_T_max 0.8675
_exptl_absorpt_correction_T_min 0.8105
_exptl_absorpt_correction_type multi-scan
_exptl_absorpt_process_details 'SADABS, R. Blessing, 1995'
_exptl_crystal_colour green
_exptl_crystal_density_diffrn 1.085
_exptl_crystal_density_method 'not measured'
_exptl_crystal_description plate
_exptl_crystal_F_000 2336
_exptl_crystal_size_max 0.30
_exptl_crystal_size_mid 0.20
_exptl_crystal_size_min 0.20
_refine_diff_density_max 0.662
_refine_diff_density_min -0.282
_refine_diff_density_rms 0.063
_refine_ls_extinction_method none
_refine_ls_goodness_of_fit_ref 1.011
_refine_ls_hydrogen_treatment riding
_refine_ls_matrix_type full
_refine_ls_number_parameters 335
_refine_ls_number_reflns 6012
_refine_ls_number_restraints 12
_refine_ls_restrained_S_all 1.010
_refine_ls_R_factor_all 0.0707
_refine_ls_R_factor_gt 0.0446
_refine_ls_shift/su_max 0.001
_refine_ls_shift/su_mean 0.000
_refine_ls_structure_factor_coef Fsqd
_refine_ls_weighting_details 'calc w=1/[\s^2^(Fo^2^)+(0.0670P)^2^+0.0000P] where P=(Fo^2^+2Fc^2^)/3'
_refine_ls_weighting_scheme calc
_refine_ls_wR_factor_gt 0.1104
_refine_ls_wR_factor_ref 0.1183
_reflns_number_gt 4010
_reflns_number_total 6012
_reflns_threshold_expression >2sigma(I)
_cod_data_source_file ic061589rsi20060822_025941_9.cif
_cod_data_source_block 06055s
_cod_database_code 4307088

loop_
_symmetry_equiv_pos_as_xyz
'x, y, z'
'-x, y, -z+1/2'
'x+1/2, y+1/2, z'
'-x+1/2, y+1/2, -z+1/2'
'-x, -y, -z'
'x, -y, z-1/2'
'-x+1/2, -y+1/2, -z'
'x+1/2, -y+1/2, z-1/2'

loop_
_atom_site_label
_atom_site_type_symbol
_atom_site_fract_x
_atom_site_fract_y
_atom_site_fract_z
_atom_site_U_iso_or_equiv
_atom_site_adp_type
_atom_site_occupancy
_atom_site_symmetry_multiplicity
_atom_site_calc_flag
_atom_site_refinement_flags
_atom_site_disorder_assembly
_atom_site_disorder_group
Cu1 Cu 0.917457(16) 0.091142(17) 0.290043(18) 0.03177(12) Uani 1 1 d . . .
S1 S 1.0000 0.03612(5) 0.2500 0.0374(3) Uani 1 2 d S . .
S2 S 1.0000 0.14561(5) 0.2500 0.0358(3) Uani 1 2 d S . .
N1 N 0.86163(12) 0.16208(11) 0.31180(13) 0.0362(6) Uani 1 1 d . . .
N2 N 0.86307(12) 0.01882(11) 0.31753(13) 0.0369(6) Uani 1 1 d . . .
C6 C 0.80969(14) 0.15519(15) 0.34803(16) 0.0365(7) Uani 1 1 d U . .
C8 C 0.76934(17) -0.03531(17) 0.36195(19) 0.0559(9) Uani 1 1 d . . .
H8A H 0.7857 -0.0748 0.3381 0.084 Uiso 1 1 calc R . .
H8B H 0.7201 -0.0280 0.3375 0.084 Uiso 1 1 calc R . .
H8C H 0.7758 -0.0431 0.4184 0.084 Uiso 1 1 calc R . .
C24 C 0.93128(17) 0.33599(16) 0.3026(2) 0.0499(8) Uani 1 1 d . . .
H24A H 0.9646 0.3657 0.3333 0.060 Uiso 1 1 calc R . .
C20 C 0.87270(14) 0.22967(15) 0.28461(16) 0.0370(7) Uani 1 1 d . . .
C5 C 0.77311(16) 0.21306(16) 0.36468(18) 0.0481(8) Uani 1 1 d U . .
H5A H 0.7834 0.2562 0.3469 0.058 Uiso 1 1 calc R . .
C26 C 0.96213(16) 0.25154(15) 0.41368(18) 0.0454(8) Uani 1 1 d . . .
H26A H 0.9589 0.2013 0.4176 0.055 Uiso 1 1 calc R . .
C1 C 0.78717(15) 0.09099(16) 0.37065(15) 0.0390(7) Uani 1 1 d U . .
C7 C 0.81027(15) 0.02631(15) 0.34942(16) 0.0397(7) Uani 1 1 d . . .
C21 C 0.83385(16) 0.25040(15) 0.21108(18) 0.0434(8) Uani 1 1 d . . .
C22 C 0.84561(18) 0.31491(16) 0.1856(2) 0.0513(9) Uani 1 1 d . . .
H22A H 0.8197 0.3302 0.1358 0.062 Uiso 1 1 calc R . .
C2 C 0.73455(17) 0.09017(18) 0.41255(18) 0.0523(8) Uani 1 1 d U . .
H2A H 0.7201 0.0478 0.4281 0.063 Uiso 1 1 calc R . .
C29 C 0.77910(17) 0.20585(17) 0.15865(18) 0.0535(9) Uani 1 1 d . . .
H29A H 0.7755 0.1635 0.1884 0.064 Uiso 1 1 calc R . .
C25 C 0.92198(15) 0.27197(15) 0.33208(17) 0.0401(7) Uani 1 1 d . . .
C3 C 0.7048(2) 0.1452(2) 0.4309(2) 0.0692(11) Uani 1 1 d U . .
H3A H 0.6712 0.1425 0.4608 0.083 Uiso 1 1 calc R . .
C37 C 0.92729(17) -0.08872(16) 0.33943(18) 0.0472(8) Uani 1 1 d . . .
C33 C 0.83754(18) -0.06968(16) 0.2171(2) 0.0497(8) Uani 1 1 d . . .
C32 C 0.87631(16) -0.04832(15) 0.29068(18) 0.0416(7) Uani 1 1 d . . .
C39 C 0.9309(2) -0.0921(2) 0.4828(2) 0.0719(11) Uani 1 1 d . . .
H39A H 0.8837 -0.0740 0.4721 0.108 Uiso 1 1 calc R . .
H39B H 0.9573 -0.0771 0.5347 0.108 Uiso 1 1 calc R . .
H39C H 0.9291 -0.1415 0.4814 0.108 Uiso 1 1 calc R . .
C23 C 0.89366(19) 0.35642(17) 0.2311(2) 0.0564(9) Uani 1 1 d . . .
H23A H 0.9009 0.4002 0.2125 0.068 Uiso 1 1 calc R . .
C4 C 0.7239(2) 0.20755(18) 0.4055(2) 0.0654(10) Uani 1 1 d U . .
H4A H 0.7016 0.2473 0.4171 0.078 Uiso 1 1 calc R . .
C28 C 0.9305(2) 0.2823(2) 0.4766(2) 0.0696(11) Uani 1 1 d . . .
H28A H 0.8830 0.2658 0.4695 0.104 Uiso 1 1 calc R . .
H28B H 0.9300 0.3316 0.4719 0.104 Uiso 1 1 calc R . .
H28C H 0.9582 0.2693 0.5287 0.104 Uiso 1 1 calc R . .
C41 C 0.78109(18) -0.02659(19) 0.1665(2) 0.0603(10) Uani 1 1 d . . .
H41A H 0.7718 0.0117 0.1995 0.072 Uiso 1 1 calc R . .
C38 C 0.96629(18) -0.06663(16) 0.42030(19) 0.0516(9) Uani 1 1 d . . .
H38A H 0.9651 -0.0162 0.4214 0.062 Uiso 1 1 calc R . .
C36 C 0.9386(2) -0.15275(16) 0.3108(2) 0.0603(10) Uani 1 1 d . . .
H36A H 0.9725 -0.1816 0.3421 0.072 Uiso 1 1 calc R . .
C31 C 0.7997(2) 0.1859(2) 0.0841(2) 0.0682(11) Uani 1 1 d . . .
H31A H 0.8424 0.1591 0.0978 0.102 Uiso 1 1 calc R . .
H31B H 0.8075 0.2266 0.0558 0.102 Uiso 1 1 calc R . .
H31C H 0.7626 0.1590 0.0507 0.102 Uiso 1 1 calc R . .
C34 C 0.8522(2) -0.13371(19) 0.1925(2) 0.0642(10) Uani 1 1 d . . .
H34A H 0.8271 -0.1495 0.1424 0.077 Uiso 1 1 calc R . .
C30 C 0.70752(19) 0.2393(2) 0.1380(2) 0.0833(13) Uani 1 1 d . . .
H30A H 0.6936 0.2498 0.1864 0.125 Uiso 1 1 calc R . .
H30B H 0.6737 0.2084 0.1057 0.125 Uiso 1 1 calc R . .
H30C H 0.7095 0.2810 0.1087 0.125 Uiso 1 1 calc R . .
C27 C 1.03827(17) 0.26992(19) 0.4302(2) 0.0655(10) Uani 1 1 d . . .
H27A H 1.0584 0.2497 0.3900 0.098 Uiso 1 1 calc R . .
H27B H 1.0625 0.2528 0.4820 0.098 Uiso 1 1 calc R . .
H27C H 1.0431 0.3191 0.4292 0.098 Uiso 1 1 calc R . .
C40 C 1.0417(2) -0.08775(18) 0.4407(2) 0.0665(10) Uani 1 1 d . . .
H40A H 1.0636 -0.0717 0.3999 0.100 Uiso 1 1 calc R . .
H40B H 1.0447 -0.1371 0.4439 0.100 Uiso 1 1 calc R . .
H40C H 1.0654 -0.0682 0.4914 0.100 Uiso 1 1 calc R . .
C35 C 0.9014(2) -0.17448(18) 0.2379(2) 0.0688(11) Uani 1 1 d . . .
H35A H 0.9100 -0.2179 0.2193 0.083 Uiso 1 1 calc R . .
C43 C 0.8045(2) 0.0030(2) 0.0981(2) 0.0728(11) Uani 1 1 d . . .
H43A H 0.8469 0.0293 0.1178 0.109 Uiso 1 1 calc R . .
H43B H 0.7681 0.0325 0.0676 0.109 Uiso 1 1 calc R . .
H43C H 0.8136 -0.0335 0.0644 0.109 Uiso 1 1 calc R . .
C42 C 0.7133(2) -0.0650(3) 0.1366(2) 0.0936(15) Uani 1 1 d . . .
H42A H 0.6994 -0.0855 0.1811 0.140 Uiso 1 1 calc R . .
H42B H 0.7198 -0.1005 0.1002 0.140 Uiso 1 1 calc R . .
H42C H 0.6772 -0.0338 0.1093 0.140 Uiso 1 1 calc R . .

loop_
_atom_site_aniso_label
_atom_site_aniso_U_11
_atom_site_aniso_U_22
_atom_site_aniso_U_33
_atom_site_aniso_U_23
_atom_site_aniso_U_13
_atom_site_aniso_U_12
Cu1 0.0346(2) 0.02755(19) 0.0369(2) 0.00047(16) 0.01586(14) -0.00140(17)
S1 0.0437(6) 0.0247(5) 0.0505(6) 0.000 0.0243(5) 0.000
S2 0.0386(6) 0.0237(5) 0.0512(6) 0.000 0.0228(5) 0.000
N1 0.0395(14) 0.0340(14) 0.0398(14) 0.0028(11) 0.0189(11) 0.0036(11)
N2 0.0445(15) 0.0347(14) 0.0352(13) -0.0020(11) 0.0170(11) -0.0060(11)
C6 0.0354(16) 0.0443(18) 0.0313(16) 0.0034(13) 0.0109(13) 0.0051(13)
C8 0.055(2) 0.057(2) 0.064(2) -0.0020(18) 0.0304(18) -0.0159(18)
C24 0.054(2) 0.0369(18) 0.066(2) 0.0018(16) 0.0288(18) 0.0030(15)
C20 0.0394(17) 0.0325(16) 0.0465(18) 0.0055(14) 0.0244(14) 0.0113(14)
C5 0.051(2) 0.0482(19) 0.053(2) 0.0064(15) 0.0298(16) 0.0079(16)
C26 0.0520(19) 0.0332(17) 0.053(2) -0.0019(14) 0.0175(16) -0.0005(14)
C1 0.0444(16) 0.0449(16) 0.0315(15) 0.0025(14) 0.0165(13) -0.0029(15)
C7 0.0445(18) 0.0424(18) 0.0346(16) 0.0010(13) 0.0144(14) -0.0130(14)
C21 0.0466(18) 0.0441(19) 0.0457(18) 0.0085(14) 0.0235(15) 0.0140(15)
C22 0.063(2) 0.046(2) 0.053(2) 0.0164(17) 0.0286(18) 0.0236(18)
C2 0.056(2) 0.056(2) 0.0545(19) 0.0057(18) 0.0325(16) 0.0043(18)
C29 0.056(2) 0.061(2) 0.046(2) 0.0131(16) 0.0151(17) 0.0064(17)
C25 0.0444(17) 0.0308(16) 0.0518(18) -0.0007(15) 0.0243(15) 0.0062(14)
C3 0.075(3) 0.073(3) 0.075(3) 0.022(2) 0.048(2) 0.017(2)
C37 0.066(2) 0.0308(16) 0.0527(19) -0.0016(16) 0.0293(16) -0.0083(17)
C33 0.059(2) 0.0417(19) 0.055(2) -0.0089(15) 0.0263(17) -0.0190(16)
C32 0.0539(19) 0.0308(17) 0.0486(19) -0.0071(14) 0.0289(16) -0.0116(15)
C39 0.083(3) 0.079(3) 0.060(2) 0.016(2) 0.031(2) 0.004(2)
C23 0.076(3) 0.0356(18) 0.070(2) 0.0164(18) 0.041(2) 0.0142(18)
C4 0.079(3) 0.056(2) 0.072(2) 0.0126(19) 0.040(2) 0.0239(19)
C28 0.069(3) 0.083(3) 0.060(2) -0.006(2) 0.0228(19) 0.004(2)
C41 0.062(2) 0.067(2) 0.052(2) -0.0187(18) 0.0161(18) -0.020(2)
C38 0.068(2) 0.0359(17) 0.054(2) 0.0035(15) 0.0220(18) 0.0040(16)
C36 0.082(3) 0.0342(19) 0.073(3) 0.0031(17) 0.035(2) -0.0004(18)
C31 0.074(3) 0.073(3) 0.057(2) -0.0090(19) 0.016(2) 0.004(2)
C34 0.083(3) 0.050(2) 0.066(3) -0.021(2) 0.030(2) -0.026(2)
C30 0.052(2) 0.121(4) 0.073(3) -0.007(3) 0.009(2) 0.019(2)
C27 0.057(2) 0.065(2) 0.072(2) -0.002(2) 0.0129(19) -0.004(2)
C40 0.075(3) 0.059(2) 0.068(2) 0.000(2) 0.024(2) 0.004(2)
C35 0.105(3) 0.033(2) 0.081(3) -0.0125(19) 0.048(3) -0.014(2)
C43 0.067(3) 0.078(3) 0.074(3) 0.010(2) 0.018(2) -0.011(2)
C42 0.075(3) 0.141(4) 0.065(3) -0.011(3) 0.018(2) -0.041(3)

loop_
_atom_type_symbol
_atom_type_description
_atom_type_scat_dispersion_real
_atom_type_scat_dispersion_imag
_atom_type_scat_source
C C 0.0033 0.0016 'International Tables Vol C Tables 4.2.6.8 and 6.1.1.4'
H H 0.0000 0.0000 'International Tables Vol C Tables 4.2.6.8 and 6.1.1.4'
N N 0.0061 0.0033 'International Tables Vol C Tables 4.2.6.8 and 6.1.1.4'
S S 0.1246 0.1234 'International Tables Vol C Tables 4.2.6.8 and 6.1.1.4'
Cu Cu 0.3201 1.2651 'International Tables Vol C Tables 4.2.6.8 and 6.1.1.4'

loop_
_geom_angle_atom_site_label_1
_geom_angle_atom_site_label_2
_geom_angle_atom_site_label_3
_geom_angle
_geom_angle_site_symmetry_1
_geom_angle_site_symmetry_3
_geom_angle_publ_flag
N1 Cu1 N2 96.10(10) . . ?
N1 Cu1 S2 102.83(7) . . ?
N2 Cu1 S2 161.07(7) . . ?
N1 Cu1 S1 161.05(7) . . ?
N2 Cu1 S1 102.73(7) . . ?
S2 Cu1 S1 58.34(3) . . ?
N1 Cu1 Cu1 131.85(7) . 2_755 ?
N2 Cu1 Cu1 132.03(7) . 2_755 ?
S2 Cu1 Cu1 29.05(2) . 2_755 ?
S1 Cu1 Cu1 29.29(2) . 2_755 ?
S2 S1 Cu1 60.71(2) . 2_755 ?
S2 S1 Cu1 60.71(2) . . ?
Cu1 S1 Cu1 121.41(5) 2_755 . ?
S1 S2 Cu1 60.95(2) . . ?
S1 S2 Cu1 60.95(2) . 2_755 ?
Cu1 S2 Cu1 121.91(5) . 2_755 ?
C6 N1 C20 116.3(2) . . ?
C6 N1 Cu1 125.4(2) . . ?
C20 N1 Cu1 118.21(16) . . ?
C7 N2 C32 117.9(2) . . ?
C7 N2 Cu1 125.5(2) . . ?
C32 N2 Cu1 116.03(17) . . ?
N1 C6 C5 120.4(3) . . ?
N1 C6 C1 123.3(3) . . ?
C5 C6 C1 116.3(3) . . ?
C7 C8 H8A 109.5 . . ?
C7 C8 H8B 109.5 . . ?
H8A C8 H8B 109.5 . . ?
C7 C8 H8C 109.5 . . ?
H8A C8 H8C 109.5 . . ?
H8B C8 H8C 109.5 . . ?
C23 C24 C25 121.3(3) . . ?
C23 C24 H24A 119.3 . . ?
C25 C24 H24A 119.3 . . ?
C21 C20 C25 121.6(3) . . ?
C21 C20 N1 118.7(3) . . ?
C25 C20 N1 119.7(3) . . ?
C4 C5 C6 121.2(3) . . ?
C4 C5 H5A 119.4 . . ?
C6 C5 H5A 119.4 . . ?
C25 C26 C27 112.7(3) . . ?
C25 C26 C28 111.3(3) . . ?
C27 C26 C28 109.7(3) . . ?
C25 C26 H26A 107.6 . . ?
C27 C26 H26A 107.6 . . ?
C28 C26 H26A 107.6 . . ?
C2 C1 C6 118.3(3) . . ?
C2 C1 C7 116.6(3) . . ?
C6 C1 C7 125.0(2) . . ?
N2 C7 C1 123.4(3) . . ?
N2 C7 C8 119.1(3) . . ?
C1 C7 C8 117.4(3) . . ?
C22 C21 C20 118.0(3) . . ?
C22 C21 C29 119.3(3) . . ?
C20 C21 C29 122.7(3) . . ?
C23 C22 C21 121.1(3) . . ?
C23 C22 H22A 119.5 . . ?
C21 C22 H22A 119.5 . . ?
C3 C2 C1 123.4(3) . . ?
C3 C2 H2A 118.3 . . ?
C1 C2 H2A 118.3 . . ?
C31 C29 C21 111.5(3) . . ?
C31 C29 C30 110.1(3) . . ?
C21 C29 C30 112.2(3) . . ?
C31 C29 H29A 107.6 . . ?
C21 C29 H29A 107.6 . . ?
C30 C29 H29A 107.6 . . ?
C20 C25 C24 117.4(3) . . ?
C20 C25 C26 122.2(3) . . ?
C24 C25 C26 120.4(3) . . ?
C2 C3 C4 118.6(3) . . ?
C2 C3 H3A 120.7 . . ?
C4 C3 H3A 120.7 . . ?
C36 C37 C32 116.9(3) . . ?
C36 C37 C38 120.6(3) . . ?
C32 C37 C38 122.4(3) . . ?
C34 C33 C32 116.9(3) . . ?
C34 C33 C41 120.8(3) . . ?
C32 C33 C41 122.2(3) . . ?
C33 C32 C37 122.8(3) . . ?
C33 C32 N2 118.2(3) . . ?
C37 C32 N2 118.9(3) . . ?
C38 C39 H39A 109.5 . . ?
C38 C39 H39B 109.5 . . ?
H39A C39 H39B 109.5 . . ?
C38 C39 H39C 109.5 . . ?
H39A C39 H39C 109.5 . . ?
H39B C39 H39C 109.5 . . ?
C24 C23 C22 120.7(3) . . ?
C24 C23 H23A 119.6 . . ?
C22 C23 H23A 119.6 . . ?
C5 C4 C3 122.0(3) . . ?
C5 C4 H4A 119.0 . . ?
C3 C4 H4A 119.0 . . ?
C26 C28 H28A 109.5 . . ?
C26 C28 H28B 109.5 . . ?
H28A C28 H28B 109.5 . . ?
C26 C28 H28C 109.5 . . ?
H28A C28 H28C 109.5 . . ?
H28B C28 H28C 109.5 . . ?
C43 C41 C33 110.9(3) . . ?
C43 C41 C42 110.0(3) . . ?
C33 C41 C42 112.7(3) . . ?
C43 C41 H41A 107.7 . . ?
C33 C41 H41A 107.7 . . ?
C42 C41 H41A 107.7 . . ?
C37 C38 C40 113.1(3) . . ?
C37 C38 C39 111.1(3) . . ?
C40 C38 C39 110.2(3) . . ?
C37 C38 H38A 107.4 . . ?
C40 C38 H38A 107.4 . . ?
C39 C38 H38A 107.4 . . ?
C35 C36 C37 121.1(4) . . ?
C35 C36 H36A 119.4 . . ?
C37 C36 H36A 119.4 . . ?
C29 C31 H31A 109.5 . . ?
C29 C31 H31B 109.5 . . ?
H31A C31 H31B 109.5 . . ?
C29 C31 H31C 109.5 . . ?
H31A C31 H31C 109.5 . . ?
H31B C31 H31C 109.5 . . ?
C35 C34 C33 122.1(3) . . ?
C35 C34 H34A 118.9 . . ?
C33 C34 H34A 118.9 . . ?
C29 C30 H30A 109.5 . . ?
C29 C30 H30B 109.5 . . ?
H30A C30 H30B 109.5 . . ?
C29 C30 H30C 109.5 . . ?
H30A C30 H30C 109.5 . . ?
H30B C30 H30C 109.5 . . ?
C26 C27 H27A 109.5 . . ?
C26 C27 H27B 109.5 . . ?
H27A C27 H27B 109.5 . . ?
C26 C27 H27C 109.5 . . ?
H27A C27 H27C 109.5 . . ?
H27B C27 H27C 109.5 . . ?
C38 C40 H40A 109.5 . . ?
C38 C40 H40B 109.5 . . ?
H40A C40 H40B 109.5 . . ?
C38 C40 H40C 109.5 . . ?
H40A C40 H40C 109.5 . . ?
H40B C40 H40C 109.5 . . ?
C34 C35 C36 120.1(3) . . ?
C34 C35 H35A 119.9 . . ?
C36 C35 H35A 119.9 . . ?
C41 C43 H43A 109.5 . . ?
C41 C43 H43B 109.5 . . ?
H43A C43 H43B 109.5 . . ?
C41 C43 H43C 109.5 . . ?
H43A C43 H43C 109.5 . . ?
H43B C43 H43C 109.5 . . ?
C41 C42 H42A 109.5 . . ?
C41 C42 H42B 109.5 . . ?
H42A C42 H42B 109.5 . . ?
C41 C42 H42C 109.5 . . ?
H42A C42 H42C 109.5 . . ?
H42B C42 H42C 109.5 . . ?

loop_
_geom_bond_atom_site_label_1
_geom_bond_atom_site_label_2
_geom_bond_distance
_geom_bond_site_symmetry_2
_geom_bond_publ_flag
Cu1 N1 1.889(2) . ?
Cu1 N2 1.929(2) . ?
Cu1 S2 2.2224(6) . ?
Cu1 S1 2.2278(6) . ?
Cu1 Cu1 3.8857(8) 2_755 ?
S1 S2 2.1691(13) . ?
S1 Cu1 2.2278(6) 2_755 ?
S2 Cu1 2.2224(6) 2_755 ?
N1 C6 1.350(3) . ?
N1 C20 1.457(3) . ?
N2 C7 1.317(4) . ?
N2 C32 1.457(3) . ?
C6 C5 1.427(4) . ?
C6 C1 1.437(4) . ?
C8 C7 1.514(4) . ?
C8 H8A 0.9800 . ?
C8 H8B 0.9800 . ?
C8 H8C 0.9800 . ?
C24 C23 1.356(4) . ?
C24 C25 1.400(4) . ?
C24 H24A 0.9500 . ?
C20 C21 1.394(4) . ?
C20 C25 1.399(4) . ?
C5 C4 1.356(4) . ?
C5 H5A 0.9500 . ?
C26 C25 1.514(4) . ?
C26 C27 1.517(4) . ?
C26 C28 1.529(4) . ?
C26 H26A 1.0000 . ?
C1 C2 1.423(4) . ?
C1 C7 1.442(4) . ?
C21 C22 1.393(4) . ?
C21 C29 1.523(4) . ?
C22 C23 1.361(5) . ?
C22 H22A 0.9500 . ?
C2 C3 1.318(5) . ?
C2 H2A 0.9500 . ?
C29 C31 1.520(4) . ?
C29 C30 1.533(5) . ?
C29 H29A 1.0000 . ?
C3 C4 1.397(5) . ?
C3 H3A 0.9500 . ?
C37 C36 1.403(4) . ?
C37 C32 1.405(4) . ?
C37 C38 1.506(4) . ?
C33 C34 1.395(5) . ?
C33 C32 1.398(4) . ?
C33 C41 1.513(5) . ?
C39 C38 1.530(5) . ?
C39 H39A 0.9800 . ?
C39 H39B 0.9800 . ?
C39 H39C 0.9800 . ?
C23 H23A 0.9500 . ?
C4 H4A 0.9500 . ?
C28 H28A 0.9800 . ?
C28 H28B 0.9800 . ?
C28 H28C 0.9800 . ?
C41 C43 1.512(5) . ?
C41 C42 1.526(5) . ?
C41 H41A 1.0000 . ?
C38 C40 1.514(5) . ?
C38 H38A 1.0000 . ?
C36 C35 1.382(5) . ?
C36 H36A 0.9500 . ?
C31 H31A 0.9800 . ?
C31 H31B 0.9800 . ?
C31 H31C 0.9800 . ?
C34 C35 1.364(5) . ?
C34 H34A 0.9500 . ?
C30 H30A 0.9800 . ?
C30 H30B 0.9800 . ?
C30 H30C 0.9800 . ?
C27 H27A 0.9800 . ?
C27 H27B 0.9800 . ?
C27 H27C 0.9800 . ?
C40 H40A 0.9800 . ?
C40 H40B 0.9800 . ?
C40 H40C 0.9800 . ?
C35 H35A 0.9500 . ?
C43 H43A 0.9800 . ?
C43 H43B 0.9800 . ?
C43 H43C 0.9800 . ?
C42 H42A 0.9800 . ?
C42 H42B 0.9800 . ?
C42 H42C 0.9800 . ?

loop_
_geom_torsion_atom_site_label_1
_geom_torsion_atom_site_label_2
_geom_torsion_atom_site_label_3
_geom_torsion_atom_site_label_4
_geom_torsion
_geom_torsion_site_symmetry_1
_geom_torsion_site_symmetry_2
_geom_torsion_site_symmetry_3
_geom_torsion_site_symmetry_4
_geom_torsion_publ_flag
N1 Cu1 S1 S2 7.2(2) . . . . ?
N2 Cu1 S1 S2 -179.52(7) . . . . ?
Cu1 Cu1 S1 S2 0.0 2_755 . . . ?
N1 Cu1 S1 Cu1 7.2(2) . . . 2_755 ?
N2 Cu1 S1 Cu1 -179.52(7) . . . 2_755 ?
S2 Cu1 S1 Cu1 0.0 . . . 2_755 ?
Cu1 S1 S2 Cu1 180.0 2_755 . . . ?
Cu1 S1 S2 Cu1 180.0 . . . 2_755 ?
N1 Cu1 S2 S1 -177.61(7) . . . . ?
N2 Cu1 S2 S1 1.5(2) . . . . ?
Cu1 Cu1 S2 S1 0.0 2_755 . . . ?
N1 Cu1 S2 Cu1 -177.61(7) . . . 2_755 ?
N2 Cu1 S2 Cu1 1.5(2) . . . 2_755 ?
S1 Cu1 S2 Cu1 0.0 . . . 2_755 ?
N2 Cu1 N1 C6 9.8(2) . . . . ?
S2 Cu1 N1 C6 -170.5(2) . . . . ?
S1 Cu1 N1 C6 -176.81(15) . . . . ?
Cu1 Cu1 N1 C6 -172.09(18) 2_755 . . . ?
N2 Cu1 N1 C20 -167.3(2) . . . . ?
S2 Cu1 N1 C20 12.4(2) . . . . ?
S1 Cu1 N1 C20 6.1(4) . . . . ?
Cu1 Cu1 N1 C20 10.8(2) 2_755 . . . ?
N1 Cu1 N2 C7 -6.8(2) . . . . ?
S2 Cu1 N2 C7 174.12(16) . . . . ?
S1 Cu1 N2 C7 175.4(2) . . . . ?
Cu1 Cu1 N2 C7 175.07(19) 2_755 . . . ?
N1 Cu1 N2 C32 164.5(2) . . . . ?
S2 Cu1 N2 C32 -14.6(4) . . . . ?
S1 Cu1 N2 C32 -13.3(2) . . . . ?
Cu1 Cu1 N2 C32 -13.7(2) 2_755 . . . ?
C20 N1 C6 C5 -5.9(4) . . . . ?
Cu1 N1 C6 C5 177.0(2) . . . . ?
C20 N1 C6 C1 173.0(2) . . . . ?
Cu1 N1 C6 C1 -4.1(4) . . . . ?
C6 N1 C20 C21 -85.6(3) . . . . ?
Cu1 N1 C20 C21 91.8(3) . . . . ?
C6 N1 C20 C25 94.9(3) . . . . ?
Cu1 N1 C20 C25 -87.8(3) . . . . ?
N1 C6 C5 C4 -175.7(3) . . . . ?
C1 C6 C5 C4 5.3(5) . . . . ?
N1 C6 C1 C2 176.4(3) . . . . ?
C5 C6 C1 C2 -4.6(4) . . . . ?
N1 C6 C1 C7 -8.2(4) . . . . ?
C5 C6 C1 C7 170.8(3) . . . . ?
C32 N2 C7 C1 -173.2(3) . . . . ?
Cu1 N2 C7 C1 -2.1(4) . . . . ?
C32 N2 C7 C8 4.3(4) . . . . ?
Cu1 N2 C7 C8 175.4(2) . . . . ?
C2 C1 C7 N2 -173.1(3) . . . . ?
C6 C1 C7 N2 11.4(5) . . . . ?
C2 C1 C7 C8 9.3(4) . . . . ?
C6 C1 C7 C8 -166.1(3) . . . . ?
C25 C20 C21 C22 0.2(4) . . . . ?
N1 C20 C21 C22 -179.3(2) . . . . ?
C25 C20 C21 C29 -179.1(3) . . . . ?
N1 C20 C21 C29 1.4(4) . . . . ?
C20 C21 C22 C23 0.1(4) . . . . ?
C29 C21 C22 C23 179.5(3) . . . . ?
C6 C1 C2 C3 0.8(5) . . . . ?
C7 C1 C2 C3 -175.0(3) . . . . ?
C22 C21 C29 C31 66.8(4) . . . . ?
C20 C21 C29 C31 -114.0(3) . . . . ?
C22 C21 C29 C30 -57.2(4) . . . . ?
C20 C21 C29 C30 122.1(3) . . . . ?
C21 C20 C25 C24 -0.5(4) . . . . ?
N1 C20 C25 C24 179.0(2) . . . . ?
C21 C20 C25 C26 177.0(3) . . . . ?
N1 C20 C25 C26 -3.5(4) . . . . ?
C23 C24 C25 C20 0.5(4) . . . . ?
C23 C24 C25 C26 -177.1(3) . . . . ?
C27 C26 C25 C20 137.3(3) . . . . ?
C28 C26 C25 C20 -99.0(3) . . . . ?
C27 C26 C25 C24 -45.3(4) . . . . ?
C28 C26 C25 C24 78.4(4) . . . . ?
C1 C2 C3 C4 2.5(6) . . . . ?
C34 C33 C32 C37 -0.9(4) . . . . ?
C41 C33 C32 C37 177.8(3) . . . . ?
C34 C33 C32 N2 178.9(3) . . . . ?
C41 C33 C32 N2 -2.3(4) . . . . ?
C36 C37 C32 C33 0.4(4) . . . . ?
C38 C37 C32 C33 -176.9(3) . . . . ?
C36 C37 C32 N2 -179.5(3) . . . . ?
C38 C37 C32 N2 3.2(4) . . . . ?
C7 N2 C32 C33 81.9(3) . . . . ?
Cu1 N2 C32 C33 -90.1(3) . . . . ?
C7 N2 C32 C37 -98.3(3) . . . . ?
Cu1 N2 C32 C37 89.8(3) . . . . ?
C25 C24 C23 C22 -0.1(5) . . . . ?
C21 C22 C23 C24 -0.2(5) . . . . ?
C6 C5 C4 C3 -2.2(6) . . . . ?
C2 C3 C4 C5 -1.9(6) . . . . ?
C34 C33 C41 C43 -75.1(4) . . . . ?
C32 C33 C41 C43 106.1(4) . . . . ?
C34 C33 C41 C42 48.6(4) . . . . ?
C32 C33 C41 C42 -130.1(3) . . . . ?
C36 C37 C38 C40 40.3(4) . . . . ?
C32 C37 C38 C40 -142.5(3) . . . . ?
C36 C37 C38 C39 -84.3(4) . . . . ?
C32 C37 C38 C39 93.0(4) . . . . ?
C32 C37 C36 C35 0.3(5) . . . . ?
C38 C37 C36 C35 177.6(3) . . . . ?
C32 C33 C34 C35 0.8(5) . . . . ?
C41 C33 C34 C35 -178.0(3) . . . . ?
C33 C34 C35 C36 -0.1(6) . . . . ?
C37 C36 C35 C34 -0.4(5) . . . . ?
